data_4127503
loop_
_publ_author_name
'Wang, Zhong-Xia'
'Zhang, Yi'
'Tang, Yuan-Yuan'
'Li, Peng-Fei'
'Xiong, Ren-Gen'

_publ_section_title
;
 Fluoridation Achieved Antiperovskite Molecular Ferroelectric in
 [(CH<sub>3</sub>)<sub>2</sub>(F-CH<sub>2</sub>CH<sub>2</sub>)NH]<sub>3</sub>(CdCl<sub>3</sub>)(CdCl<sub>4</sub>).
;
_journal_issue 10
_journal_name_full 'Journal of the American Chemical Society'
_journal_page_first 4372
_journal_page_last 4378
_journal_paper_doi 10.1021/jacs.8b13109
_journal_volume 141
_journal_year 2019
_chemical_formula_moiety 'Cd Cl3, 3(C4 H11 F N), Cd Cl4'
_chemical_formula_sum 'C12 H33 Cd2 Cl7 F3 N3'
_chemical_formula_weight 749.38
_space_group_crystal_system hexagonal
_space_group_IT_number 173
_space_group_name_Hall 'P 6c'
_space_group_name_H-M_alt 'P 63'
_symmetry_space_group_name_Hall 'P 6c'
_symmetry_space_group_name_H-M 'P 63'
_atom_sites_solution_hydrogens difmap
_audit_creation_method SHELXL-2014/7
_cell_angle_alpha 90
_cell_angle_beta 90
_cell_angle_gamma 120
_cell_formula_units_Z 2
_cell_length_a 15.0760(4)
_cell_length_b 15.0760(4)
_cell_length_c 6.6648(2)
_cell_measurement_reflns_used 3755
_cell_measurement_temperature 173(2)
_cell_measurement_theta_max 29.9980
_cell_measurement_theta_min 2.7050
_cell_volume 1311.87(6)
_computing_cell_refinement 'CrysAlisPro 1.171.40.14e (Rigaku OD, 2018)'
_computing_data_collection 'CrysAlisPro 1.171.40.14e (Rigaku OD, 2018)'
_computing_data_reduction 'CrysAlisPro 1.171.40.14e (Rigaku OD, 2018)'
_computing_molecular_graphics 'Bruker SHELXTL'
_computing_publication_material 'Bruker SHELXTL'
_computing_structure_refinement 'SHELXL-2014/7 (Sheldrick, 2014)'
_diffrn_ambient_temperature 173(2)
_diffrn_measured_fraction_theta_full 0.999
_diffrn_measured_fraction_theta_max 0.882
_diffrn_measurement_device_type 'XtaLAB Synergy R, DW system, HyPix'
_diffrn_measurement_method \w
_diffrn_radiation_type MoK\a
_diffrn_radiation_wavelength 0.71073
_diffrn_reflns_av_R_equivalents 0.0329
_diffrn_reflns_av_unetI/netI 0.0400
_diffrn_reflns_Laue_measured_fraction_full 0.999
_diffrn_reflns_Laue_measured_fraction_max 0.882
_diffrn_reflns_limit_h_max 14
_diffrn_reflns_limit_h_min -21
_diffrn_reflns_limit_k_max 21
_diffrn_reflns_limit_k_min -15
_diffrn_reflns_limit_l_max 8
_diffrn_reflns_limit_l_min -9
_diffrn_reflns_number 6750
_diffrn_reflns_point_group_measured_fraction_full 0.999
_diffrn_reflns_point_group_measured_fraction_max 0.882
_diffrn_reflns_theta_full 25.242
_diffrn_reflns_theta_max 31.468
_diffrn_reflns_theta_min 2.702
_diffrn_source 'Rotating-anode X-ray tube'
_exptl_absorpt_coefficient_mu 2.360
_exptl_absorpt_correction_T_max 0.632
_exptl_absorpt_correction_T_min 0.582
_exptl_absorpt_correction_type multi-scan
_exptl_absorpt_process_details 'CrysAlisPro 1.171.40.14e (Rigaku OD, 2018)'
_exptl_crystal_colour colourless
_exptl_crystal_density_diffrn 1.897
_exptl_crystal_density_method 'not measured'
_exptl_crystal_description rodlike
_exptl_crystal_F_000 736
_exptl_crystal_size_max 0.3
_exptl_crystal_size_mid 0.2
_exptl_crystal_size_min 0.2
_refine_diff_density_max 0.961
_refine_diff_density_min -0.510
_refine_diff_density_rms 0.094
_refine_ls_abs_structure_details
;
 Refined as an inversion twin.
;
_refine_ls_abs_structure_Flack 0.50(4)
_refine_ls_extinction_method none
_refine_ls_goodness_of_fit_ref 1.016
_refine_ls_hydrogen_treatment constr
_refine_ls_matrix_type full
_refine_ls_number_parameters 83
_refine_ls_number_reflns 2341
_refine_ls_number_restraints 1
_refine_ls_restrained_S_all 1.016
_refine_ls_R_factor_all 0.0324
_refine_ls_R_factor_gt 0.0266
_refine_ls_shift/su_max 0.000
_refine_ls_shift/su_mean 0.000
_refine_ls_structure_factor_coef Fsqd
_refine_ls_weighting_details 'w=1/[\s^2^(Fo^2^)+(0.0171P)^2^] where P=(Fo^2^+2Fc^2^)/3'
_refine_ls_weighting_scheme calc
_refine_ls_wR_factor_gt 0.0454
_refine_ls_wR_factor_ref 0.0470
_reflns_Friedel_coverage 0.858
_reflns_Friedel_fraction_full 1.000
_reflns_Friedel_fraction_max 0.883
_reflns_number_gt 2099
_reflns_number_total 2341
_reflns_threshold_expression 'I > 2\s(I)'
_cod_data_source_file ja8b13109_si_003.cif
_cod_data_source_block (Me)2NEtF_T173K
_cod_depositor_comments
;
The following automatic conversions were performed:

'_exptl_absorpt_correction_type' value 'Multi-scan' changed to
'multi-scan' according to
/home/data/users/saulius/crontab/automatic-downloads/current/ACS/lib/dictionaries/cif_core.dic
dictionary named 'cif_core.dic' version 2.4.2 from 2011-04-26.

Automatic conversion script
Id: cif_fix_values 4973 2017-02-22 13:04:09Z antanas 
;
_cod_original_cell_volume 1311.87(8)
_cod_database_code 4127503
_shelx_shelxl_version_number 2014/7
_shelx_space_group_comment
;
The symmetry employed for this shelxl refinement is uniquely defined
by the following loop, which should always be used as a source of
symmetry information in preference to the above space-group names.
They are only intended as comments.
;

loop_
_space_group_symop_operation_xyz
'x, y, z'
'-y, x-y, z'
'-x+y, -x, z'
'-x, -y, z+1/2'
'y, -x+y, z+1/2'
'x-y, x, z+1/2'

loop_
_atom_site_label
_atom_site_type_symbol
_atom_site_fract_x
_atom_site_fract_y
_atom_site_fract_z
_atom_site_U_iso_or_equiv
_atom_site_adp_type
_atom_site_occupancy
_atom_site_site_symmetry_order
_atom_site_calc_flag
_atom_site_refinement_flags_posn
_atom_site_refinement_flags_adp
_atom_site_refinement_flags_occupancy
C1 C 0.6617(5) 0.0864(5) 0.2989(8) 0.0607(19) Uani 1 1 d . . .
H1A H 0.6028 0.0906 0.2586 0.091 Uiso 1 1 d R U .
H1B H 0.7146 0.1188 0.1998 0.091 Uiso 1 1 d R U .
H1C H 0.6432 0.0157 0.3117 0.091 Uiso 1 1 d R U .
C2 C 0.6153(4) 0.0929(4) 0.6459(9) 0.0480(14) Uani 1 1 d . . .
H2A H 0.6389 0.1262 0.7734 0.072 Uiso 1 1 d R U .
H2B H 0.5591 0.1007 0.6007 0.072 Uiso 1 1 d R U .
H2C H 0.5931 0.0214 0.6596 0.072 Uiso 1 1 d R U .
C4 C 0.8847(4) 0.2020(4) 0.4484(10) 0.0442(12) Uani 1 1 d . . .
H4A H 0.8708 0.1807 0.3107 0.053 Uiso 1 1 d R U .
H4B H 0.9406 0.1937 0.4935 0.053 Uiso 1 1 d R U .
Cl1 Cl 0.81097(8) 0.30955(9) -0.01302(17) 0.0335(2) Uani 1 1 d . . .
Cd1 Cd 0.6667 0.3333 0.06540(8) 0.02360(12) Uani 1 3 d S T P
Cl2 Cl 0.6667 0.3333 0.4496(3) 0.0223(3) Uani 1 3 d S T P
Cd2 Cd 0.0000 1.0000 0.67925(8) 0.01769(10) Uani 1 3 d S T P
Cl3 Cl 0.05654(6) 0.90149(6) 0.42863(16) 0.01964(17) Uani 1 1 d . . .
N1 N 0.6992(3) 0.1392(3) 0.4951(5) 0.0317(10) Uani 1 1 d . . .
H1D H 0.7175 0.2108 0.4771 0.038 Uiso 1 1 d R U .
C3 C 0.7916(3) 0.1383(4) 0.5715(8) 0.0350(10) Uani 1 1 d . . .
H3A H 0.7781 0.0682 0.5731 0.042 Uiso 1 1 d R U .
H3B H 0.8046 0.1633 0.7085 0.042 Uiso 1 1 d R U .
F1 F 0.9108(2) 0.3048(2) 0.4648(5) 0.0449(7) Uani 1 1 d . . .

loop_
_atom_site_aniso_label
_atom_site_aniso_U_11
_atom_site_aniso_U_22
_atom_site_aniso_U_33
_atom_site_aniso_U_23
_atom_site_aniso_U_13
_atom_site_aniso_U_12
C1 0.069(4) 0.035(3) 0.043(3) 0.005(2) -0.020(3) 0.000(3)
C2 0.036(3) 0.035(3) 0.070(4) 0.001(3) 0.014(3) 0.016(2)
C4 0.036(3) 0.047(3) 0.058(3) -0.003(3) 0.004(3) 0.028(2)
Cl1 0.0262(5) 0.0362(6) 0.0426(6) 0.0010(4) 0.0059(4) 0.0189(5)
Cd1 0.02091(16) 0.02091(16) 0.0290(3) 0.000 0.000 0.01045(8)
Cl2 0.0199(5) 0.0199(5) 0.0271(8) 0.000 0.000 0.0100(3)
Cd2 0.02026(14) 0.02026(14) 0.01256(17) 0.000 0.000 0.01013(7)
Cl3 0.0227(4) 0.0209(4) 0.0182(3) 0.0008(4) 0.0017(4) 0.0130(4)
N1 0.028(2) 0.0167(18) 0.051(3) 0.0013(15) -0.0086(15) 0.0119(16)
C3 0.039(3) 0.041(3) 0.037(2) 0.001(2) -0.003(2) 0.029(2)
F1 0.0390(16) 0.0420(16) 0.0515(19) 0.0022(14) 0.0009(14) 0.0185(13)

loop_
_atom_type_symbol
_atom_type_description
_atom_type_scat_dispersion_real
_atom_type_scat_dispersion_imag
_atom_type_scat_source
C C 0.0033 0.0016 'International Tables Vol C Tables 4.2.6.8 and 6.1.1.4'
H H 0.0000 0.0000 'International Tables Vol C Tables 4.2.6.8 and 6.1.1.4'
N N 0.0061 0.0033 'International Tables Vol C Tables 4.2.6.8 and 6.1.1.4'
F F 0.0171 0.0103 'International Tables Vol C Tables 4.2.6.8 and 6.1.1.4'
Cl Cl 0.1484 0.1585 'International Tables Vol C Tables 4.2.6.8 and 6.1.1.4'
Cd Cd -0.8075 1.2024 'International Tables Vol C Tables 4.2.6.8 and 6.1.1.4'

loop_
_geom_angle_atom_site_label_1
_geom_angle_atom_site_label_2
_geom_angle_atom_site_label_3
_geom_angle
_geom_angle_site_symmetry_1
_geom_angle_site_symmetry_3
F1 C4 C3 108.9(4) . .
Cl1 Cd1 Cl1 115.51(2) . 3_665
Cl1 Cd1 Cl1 115.51(2) . 2_655
Cl1 Cd1 Cl1 115.51(2) 3_665 2_655
Cl1 Cd1 Cl2 102.41(3) . .
Cl1 Cd1 Cl2 102.41(3) 3_665 .
Cl1 Cd1 Cl2 102.41(3) 2_655 .
Cl3 Cd2 Cl3 84.53(3) 6_665 4_575
Cl3 Cd2 Cl3 84.53(3) 6_665 5_455
Cl3 Cd2 Cl3 84.53(3) 4_575 5_455
Cl3 Cd2 Cl3 179.86(4) 6_665 3_465
Cl3 Cd2 Cl3 95.572(16) 4_575 3_465
Cl3 Cd2 Cl3 95.572(16) 5_455 3_465
Cl3 Cd2 Cl3 95.572(16) 6_665 2_675
Cl3 Cd2 Cl3 95.572(16) 4_575 2_675
Cl3 Cd2 Cl3 179.86(4) 5_455 2_675
Cl3 Cd2 Cl3 84.33(3) 3_465 2_675
Cl3 Cd2 Cl3 95.572(16) 6_665 .
Cl3 Cd2 Cl3 179.86(4) 4_575 .
Cl3 Cd2 Cl3 95.573(16) 5_455 .
Cl3 Cd2 Cl3 84.33(3) 3_465 .
Cl3 Cd2 Cl3 84.33(3) 2_675 .
Cl3 Cd2 Cd2 50.95(2) 6_665 4_575
Cl3 Cd2 Cd2 50.95(2) 4_575 4_575
Cl3 Cd2 Cd2 50.95(2) 5_455 4_575
Cl3 Cd2 Cd2 129.19(2) 3_465 4_575
Cl3 Cd2 Cd2 129.19(2) 2_675 4_575
Cl3 Cd2 Cd2 129.19(2) . 4_575
Cl3 Cd2 Cd2 129.05(2) 6_665 4_574
Cl3 Cd2 Cd2 129.05(2) 4_575 4_574
Cl3 Cd2 Cd2 129.05(2) 5_455 4_574
Cl3 Cd2 Cd2 50.81(2) 3_465 4_574
Cl3 Cd2 Cd2 50.81(2) 2_675 4_574
Cl3 Cd2 Cd2 50.81(2) . 4_574
Cd2 Cd2 Cd2 180.0 4_575 4_574
Cd2 Cl3 Cd2 78.24(2) 4_574 .
C1 N1 C2 109.6(4) . .
C1 N1 C3 113.7(4) . .
C2 N1 C3 110.2(4) . .
C4 C3 N1 112.9(4) . .

loop_
_geom_bond_atom_site_label_1
_geom_bond_atom_site_label_2
_geom_bond_distance
_geom_bond_site_symmetry_2
C1 N1 1.488(6) .
C2 N1 1.488(6) .
C4 F1 1.399(6) .
C4 C3 1.489(8) .
Cl1 Cd1 2.4321(10) .
Cd1 Cl1 2.4321(10) 3_665
Cd1 Cl1 2.4321(10) 2_655
Cd1 Cl2 2.5606(19) .
Cd2 Cl3 2.6383(10) 6_665
Cd2 Cl3 2.6383(10) 4_575
Cd2 Cl3 2.6383(10) 5_455
Cd2 Cl3 2.6435(10) 3_465
Cd2 Cl3 2.6435(10) 2_675
Cd2 Cl3 2.6435(10) .
Cd2 Cd2 3.33239(10) 4_575
Cd2 Cd2 3.33241(10) 4_574
Cl3 Cd2 2.6383(10) 4_574
N1 C3 1.490(6) .
